data_7114472
loop_
_publ_author_name
'Clive, Derrick L. J.'
'Fletcher, Stephen P.'

_publ_section_title
;
 Synthesis of the bicyclic dienone core of the antitumor agent ottelione B
;
_journal_issue 17
_journal_name_full 'Chemical Communications'
_journal_page_first 1940
_journal_paper_doi 10.1039/b205753k
_journal_year 2002
_chemical_formula_sum 'C16 H32 O3 Si'
_chemical_formula_weight 300.51
_space_group_IT_number 4
_symmetry_cell_setting monoclinic
_symmetry_space_group_name_Hall 'P 2yb'
_symmetry_space_group_name_H-M 'P 1 21 1'
_atom_sites_solution_hydrogens geom
_atom_sites_solution_primary direct
_atom_sites_solution_secondary difmap
_audit_creation_method 'manual editing of SHELXL template'
_cell_angle_alpha 90.00
_cell_angle_beta 96.132(3)
_cell_angle_gamma 90.00
_cell_formula_units_Z 2
_cell_length_a 10.4325(14)
_cell_length_b 7.3565(10)
_cell_length_c 11.6823(15)
_cell_measurement_reflns_used 2678
_cell_measurement_temperature 193(2)
_cell_measurement_theta_max 26.450
_cell_measurement_theta_min 2.489
_cell_volume 891.4(2)
_computing_cell_refinement 'Bruker SAINT (Bruker, 1997)'
_computing_data_collection 'Bruker SMART (Bruker, 1997)'
_computing_data_reduction 'Bruker SAINT (Bruker, 1997)'
_computing_molecular_graphics 'Bruker SHELXTL (Sheldirck, 1997)'
_computing_publication_material 'Bruker SHELXTL (Sheldirck, 1997)'
_computing_structure_refinement 'SHELXL-97 (Sheldrick, 1997)'
_computing_structure_solution 'SHELXS-97 (Sheldrick, 1990)'
_diffrn_ambient_temperature 193(2)
_diffrn_detector_area_resol_mean 8.192
_diffrn_measured_fraction_theta_full 0.996
_diffrn_measured_fraction_theta_max 0.996
_diffrn_measurement_device_type 'Bruker PLATFORM diffractometer/SMART 1000 CCD area detector'
_diffrn_measurement_method '\w scans'
_diffrn_radiation_monochromator graphite
_diffrn_radiation_source 'fine-focus sealed tube'
_diffrn_radiation_type MoK\a
_diffrn_radiation_wavelength 0.71073
_diffrn_reflns_av_R_equivalents 0.0467
_diffrn_reflns_av_sigmaI/netI 0.0835
_diffrn_reflns_limit_h_max 12
_diffrn_reflns_limit_h_min -13
_diffrn_reflns_limit_k_max 9
_diffrn_reflns_limit_k_min -9
_diffrn_reflns_limit_l_max 13
_diffrn_reflns_limit_l_min -14
_diffrn_reflns_number 5735
_diffrn_reflns_theta_full 26.42
_diffrn_reflns_theta_max 26.42
_diffrn_reflns_theta_min 1.75
_diffrn_standards_decay_% 0
_diffrn_standards_interval_time 0
_diffrn_standards_number 0
_exptl_absorpt_coefficient_mu 0.137
_exptl_absorpt_correction_T_max 0.9918
_exptl_absorpt_correction_T_min 0.9346
_exptl_absorpt_correction_type empirical
_exptl_absorpt_process_details 'SADABS (Sheldrick, 1996)'
_exptl_crystal_colour colorless
_exptl_crystal_density_diffrn 1.120
_exptl_crystal_density_method 'not measured'
_exptl_crystal_description prism
_exptl_crystal_F_000 332
_exptl_crystal_size_max 0.50
_exptl_crystal_size_mid 0.17
_exptl_crystal_size_min 0.06
_refine_diff_density_max 0.391
_refine_diff_density_min -0.230
_refine_diff_density_rms 0.051
_refine_ls_abs_structure_details 'Flack H D (1983), Acta Cryst. A39, 876-881'
_refine_ls_abs_structure_Flack 0.04(17)
_refine_ls_extinction_method none
_refine_ls_goodness_of_fit_ref 1.005
_refine_ls_hydrogen_treatment constr
_refine_ls_matrix_type full
_refine_ls_number_parameters 183
_refine_ls_number_reflns 3618
_refine_ls_number_restraints 2
_refine_ls_restrained_S_all 1.005
_refine_ls_R_factor_all 0.0842
_refine_ls_R_factor_gt 0.0554
_refine_ls_shift/su_max 0.002
_refine_ls_shift/su_mean 0.000
_refine_ls_structure_factor_coef Fsqd
_refine_ls_weighting_details 'calc w=1/[\s^2^(Fo^2^)+(0.0591P)^2^+0.0000P] where P=(Fo^2^+2Fc^2^)/3'
_refine_ls_weighting_scheme calc
_refine_ls_wR_factor_gt 0.1125
_refine_ls_wR_factor_ref 0.1241
_reflns_number_gt 2689
_reflns_number_total 3618
_reflns_threshold_expression >2sigma(I)
_cod_data_source_file b205753k.txt
_cod_data_source_block compound(19)
_cod_depositor_comments
;
The following automatic conversions were performed:

'_symmetry_cell_setting' value 'Monoclinic' changed to 'monoclinic'
according to
/usr/data/users/saulius/automatic-downloads/retrospective/RSC/lib/dictionaries/cif_core.dic
dictionary named 'cif_core.dic' version 2.4.2 from 2011-04-26.

Automatic conversion script
Id: cif_fix_values 2281 2013-09-26 08:29:07Z andrius 
;
_cod_original_sg_symbol_H-M 'P 21'
_cod_database_code 7114472

loop_
_symmetry_equiv_pos_as_xyz
'x, y, z'
'-x, y+1/2, -z'

loop_
_atom_site_label
_atom_site_type_symbol
_atom_site_fract_x
_atom_site_fract_y
_atom_site_fract_z
_atom_site_U_iso_or_equiv
_atom_site_adp_type
_atom_site_occupancy
_atom_site_symmetry_multiplicity
_atom_site_calc_flag
_atom_site_refinement_flags
Si Si -0.03741(7) -0.00464(11) -0.28467(7) 0.0280(2) Uani 1 1 d .
O1 O 0.10260(17) -0.1053(3) -0.25191(18) 0.0306(5) Uani 1 1 d .
O2 O 0.39770(18) 0.0010(3) -0.07378(17) 0.0391(5) Uani 1 1 d .
H2O H 0.4408 -0.0499 -0.0179 0.059 Uiso 1 1 calc R
O3 O 0.4563(3) -0.6409(3) -0.1090(2) 0.0581(8) Uani 1 1 d D
H3O H 0.4355 -0.7510 -0.1063 0.087 Uiso 1 1 calc R
C1 C 0.3160(3) -0.0748(4) -0.3127(3) 0.0314(7) Uani 1 1 d .
H1 H 0.4022 -0.0211 -0.2868 0.038 Uiso 1 1 calc R
C2 C 0.2276(2) -0.0262(5) -0.2237(3) 0.0308(7) Uani 1 1 d .
H2 H 0.2197 0.1089 -0.2185 0.037 Uiso 1 1 calc R
C3 C 0.2834(3) -0.1029(4) -0.1070(3) 0.0324(7) Uani 1 1 d .
H3 H 0.2203 -0.0816 -0.0497 0.039 Uiso 1 1 calc R
C4 C 0.3107(3) -0.3048(4) -0.1128(3) 0.0312(7) Uani 1 1 d .
H4A H 0.2275 -0.3704 -0.1252 0.037 Uiso 1 1 calc R
H4B H 0.3544 -0.3442 -0.0375 0.037 Uiso 1 1 calc R
C5 C 0.3939(3) -0.3610(4) -0.2073(3) 0.0299(7) Uani 1 1 d .
H5 H 0.4824 -0.3096 -0.1886 0.036 Uiso 1 1 calc R
C6 C 0.3345(3) -0.2797(4) -0.3212(2) 0.0295(7) Uani 1 1 d .
H6 H 0.2474 -0.3357 -0.3398 0.035 Uiso 1 1 calc R
C7 C 0.4068(3) -0.2977(5) -0.4276(3) 0.0434(9) Uani 1 1 d .
H7A H 0.3973 -0.4215 -0.4606 0.052 Uiso 1 1 calc R
H7B H 0.4996 -0.2705 -0.4089 0.052 Uiso 1 1 calc R
C8 C 0.3408(4) -0.1544(5) -0.5114(3) 0.0515(10) Uani 1 1 d .
H8A H 0.4050 -0.0957 -0.5560 0.062 Uiso 1 1 calc R
H8B H 0.2739 -0.2123 -0.5660 0.062 Uiso 1 1 calc R
C9 C 0.2807(3) -0.0156(6) -0.4377(3) 0.0471(8) Uani 1 1 d .
H9A H 0.1859 -0.0132 -0.4566 0.056 Uiso 1 1 calc R
H9B H 0.3152 0.1072 -0.4505 0.056 Uiso 1 1 calc R
C10 C 0.4041(3) -0.5655(4) -0.2162(3) 0.0401(9) Uani 1 1 d .
H10A H 0.3175 -0.6176 -0.2387 0.048 Uiso 1 1 calc R
H10B H 0.4600 -0.5972 -0.2766 0.048 Uiso 1 1 calc R
C11 C -0.0927(3) -0.0560(5) -0.4380(3) 0.0430(9) Uani 1 1 d .
H11A H -0.0979 -0.1880 -0.4489 0.052 Uiso 1 1 calc R
H11B H -0.0314 -0.0050 -0.4873 0.052 Uiso 1 1 calc R
H11C H -0.1780 -0.0021 -0.4586 0.052 Uiso 1 1 calc R
C12 C -0.0204(3) 0.2447(4) -0.2624(3) 0.0390(8) Uani 1 1 d .
H12A H 0.0108 0.2692 -0.1817 0.047 Uiso 1 1 calc R
H12B H -0.1044 0.3034 -0.2813 0.047 Uiso 1 1 calc R
H12C H 0.0412 0.2931 -0.3123 0.047 Uiso 1 1 calc R
C13 C -0.1538(3) -0.1042(4) -0.1892(3) 0.0356(8) Uani 1 1 d .
C14 C -0.2846(3) -0.0062(7) -0.2086(3) 0.0519(9) Uani 1 1 d .
H14A H -0.2725 0.1234 -0.1913 0.062 Uiso 1 1 calc R
H14B H -0.3438 -0.0586 -0.1578 0.062 Uiso 1 1 calc R
H14C H -0.3208 -0.0210 -0.2890 0.062 Uiso 1 1 calc R
C15 C -0.1747(4) -0.3065(6) -0.2159(4) 0.0615(11) Uani 1 1 d .
H15A H -0.2061 -0.3216 -0.2974 0.074 Uiso 1 1 calc R
H15B H -0.2384 -0.3556 -0.1682 0.074 Uiso 1 1 calc R
H15C H -0.0930 -0.3717 -0.1990 0.074 Uiso 1 1 calc R
C16 C -0.1008(3) -0.0835(6) -0.0624(3) 0.0522(10) Uani 1 1 d .
H16A H -0.0868 0.0455 -0.0444 0.063 Uiso 1 1 calc R
H16B H -0.0188 -0.1491 -0.0482 0.063 Uiso 1 1 calc R
H16C H -0.1628 -0.1339 -0.0135 0.063 Uiso 1 1 calc R

loop_
_atom_site_aniso_label
_atom_site_aniso_U_11
_atom_site_aniso_U_22
_atom_site_aniso_U_33
_atom_site_aniso_U_23
_atom_site_aniso_U_13
_atom_site_aniso_U_12
Si 0.0222(4) 0.0303(4) 0.0301(4) -0.0044(4) -0.0032(3) 0.0035(4)
O1 0.0183(10) 0.0285(12) 0.0435(13) -0.0025(10) -0.0030(9) 0.0020(9)
O2 0.0360(11) 0.0297(11) 0.0470(12) 0.0034(13) -0.0171(9) -0.0065(12)
O3 0.0751(18) 0.0289(13) 0.0604(17) 0.0032(12) -0.0386(15) 0.0002(13)
C1 0.0186(15) 0.0380(18) 0.0360(18) 0.0098(14) -0.0039(13) -0.0028(13)
C2 0.0207(14) 0.0300(19) 0.0402(16) 0.0020(16) -0.0043(12) -0.0006(14)
C3 0.0278(16) 0.0364(18) 0.0322(17) -0.0021(15) 0.0000(13) -0.0025(14)
C4 0.0280(16) 0.0327(17) 0.0316(17) 0.0065(14) -0.0036(13) -0.0047(14)
C5 0.0225(15) 0.0319(18) 0.0334(17) 0.0004(14) -0.0058(13) -0.0031(13)
C6 0.0192(15) 0.0378(19) 0.0311(17) 0.0024(14) 0.0003(12) -0.0018(13)
C7 0.0273(18) 0.061(2) 0.041(2) -0.0047(18) 0.0018(15) -0.0045(17)
C8 0.051(2) 0.063(3) 0.040(2) 0.0079(19) 0.0025(18) -0.021(2)
C9 0.0340(16) 0.063(2) 0.0430(18) 0.019(2) -0.0006(14) -0.003(2)
C10 0.0425(18) 0.0318(19) 0.043(2) -0.0003(15) -0.0089(16) 0.0018(14)
C11 0.0328(17) 0.054(3) 0.0397(19) -0.0068(16) -0.0055(14) 0.0070(15)
C12 0.0386(19) 0.0306(18) 0.046(2) 0.0021(15) -0.0035(16) 0.0056(15)
C13 0.0253(16) 0.039(2) 0.0420(19) -0.0024(16) 0.0019(14) 0.0008(14)
C14 0.0248(15) 0.066(2) 0.065(2) 0.000(3) 0.0047(15) 0.004(2)
C15 0.060(3) 0.046(2) 0.080(3) 0.000(2) 0.018(2) -0.010(2)
C16 0.043(2) 0.077(3) 0.038(2) 0.0040(19) 0.0109(16) 0.0054(19)

loop_
_atom_type_symbol
_atom_type_description
_atom_type_scat_dispersion_real
_atom_type_scat_dispersion_imag
_atom_type_scat_source
C C 0.0033 0.0016 'International Tables Vol C Tables 4.2.6.8 and 6.1.1.4'
H H 0.0000 0.0000 'International Tables Vol C Tables 4.2.6.8 and 6.1.1.4'
O O 0.0106 0.0060 'International Tables Vol C Tables 4.2.6.8 and 6.1.1.4'
Si Si 0.0817 0.0704 'International Tables Vol C Tables 4.2.6.8 and 6.1.1.4'

loop_
_geom_angle_atom_site_label_1
_geom_angle_atom_site_label_2
_geom_angle_atom_site_label_3
_geom_angle
O1 Si C12 110.02(13)
O1 Si C11 107.98(13)
C12 Si C11 110.52(16)
O1 Si C13 107.45(13)
C12 Si C13 111.02(15)
C11 Si C13 109.75(16)
C2 O1 Si 129.34(18)
C2 C1 C6 111.7(2)
C2 C1 C9 119.3(3)
C6 C1 C9 103.8(3)
O1 C2 C1 110.7(2)
O1 C2 C3 107.8(3)
C1 C2 C3 109.0(2)
O2 C3 C4 112.3(2)
O2 C3 C2 105.7(2)
C4 C3 C2 112.1(3)
C3 C4 C5 114.8(2)
C10 C5 C6 110.7(3)
C10 C5 C4 111.6(3)
C6 C5 C4 108.3(2)
C1 C6 C7 102.4(3)
C1 C6 C5 111.9(2)
C7 C6 C5 119.0(3)
C6 C7 C8 103.4(3)
C9 C8 C7 106.4(3)
C8 C9 C1 106.2(3)
O3 C10 C5 110.5(3)
C15 C13 C16 108.8(3)
C15 C13 C14 108.7(3)
C16 C13 C14 108.6(3)
C15 C13 Si 110.1(2)
C16 C13 Si 110.2(2)
C14 C13 Si 110.4(2)

loop_
_geom_bond_atom_site_label_1
_geom_bond_atom_site_label_2
_geom_bond_distance
Si O1 1.646(2)
Si C12 1.859(3)
Si C11 1.861(3)
Si C13 1.883(3)
O1 C2 1.434(3)
O2 C3 1.435(4)
O3 C10 1.424(4)
C1 C2 1.505(4)
C1 C6 1.525(4)
C1 C9 1.530(4)
C2 C3 1.531(4)
C3 C4 1.515(4)
C4 C5 1.533(4)
C5 C10 1.512(5)
C5 C6 1.528(4)
C6 C7 1.527(4)
C7 C8 1.549(5)
C8 C9 1.514(5)
C13 C15 1.531(5)
C13 C16 1.533(5)
C13 C14 1.538(5)

loop_
_geom_torsion_atom_site_label_1
_geom_torsion_atom_site_label_2
_geom_torsion_atom_site_label_3
_geom_torsion_atom_site_label_4
_geom_torsion
C12 Si O1 C2 -7.6(3)
C11 Si O1 C2 113.1(3)
C13 Si O1 C2 -128.5(3)
Si O1 C2 C1 -115.9(3)
Si O1 C2 C3 125.0(3)
C6 C1 C2 O1 -60.5(3)
C9 C1 C2 O1 60.8(4)
C6 C1 C2 C3 57.9(3)
C9 C1 C2 C3 179.2(3)
O1 C2 C3 O2 -170.9(2)
C1 C2 C3 O2 68.9(3)
O1 C2 C3 C4 66.5(3)
C1 C2 C3 C4 -53.7(3)
O2 C3 C4 C5 -66.1(3)
C2 C3 C4 C5 52.7(3)
C3 C4 C5 C10 -173.5(3)
C3 C4 C5 C6 -51.5(3)
C2 C1 C6 C7 171.0(2)
C9 C1 C6 C7 41.1(3)
C2 C1 C6 C5 -60.4(3)
C9 C1 C6 C5 169.7(2)
C10 C5 C6 C1 176.8(3)
C4 C5 C6 C1 54.2(3)
C10 C5 C6 C7 -64.0(4)
C4 C5 C6 C7 173.4(3)
C1 C6 C7 C8 -39.5(3)
C5 C6 C7 C8 -163.6(3)
C6 C7 C8 C9 23.3(4)
C7 C8 C9 C1 2.0(4)
C2 C1 C9 C8 -151.8(3)
C6 C1 C9 C8 -26.7(3)
C6 C5 C10 O3 -178.5(3)
C4 C5 C10 O3 -57.8(4)
O1 Si C13 C15 -64.2(3)
C12 Si C13 C15 175.4(2)
C11 Si C13 C15 53.0(3)
O1 Si C13 C16 55.8(3)
C12 Si C13 C16 -64.6(3)
C11 Si C13 C16 173.0(2)
O1 Si C13 C14 175.7(2)
C12 Si C13 C14 55.4(3)
C11 Si C13 C14 -67.1(3)
